data_2011847
loop_
_publ_author_name
' Muhammad, Ilias '
'Khan, Ikhlas A. '
'Fischer, Nikolaus H. '
'Fronczek, Frank R.'

_publ_section_title
;
 Two stereoisomeric pentacyclic oxindole alkaloids from <i>Uncaria
 tomentosa</i>: uncarine C and uncarine E
;
_journal_issue 4
_journal_name_full 'Acta Crystallographica Section C'
_journal_page_first 480
_journal_page_last 482
_journal_paper_doi 10.1107/S0108270101000932
_journal_volume 57
_journal_year 2001
_chemical_formula_moiety 'C21 H24 N2 O4 '
_chemical_formula_sum 'C21 H24 N2 O4'
_chemical_formula_weight 368.42
_chemical_name_common isopteropodine
_chemical_name_systematic
;
(1'S,3S,4'aS,5'aS,10'aS)-1,2,5',5'a,7',8', 10',10'a-octahydro
-1'-methyl-2-oxo-spiro[3H-indole-3,6'(4'aH)-[1H]pyrano[3,4-f]
indolizine]-4'-carboxylic acid methyl ester
;
_space_group_IT_number 4
_symmetry_cell_setting monoclinic
_symmetry_space_group_name_Hall 'P 2yb'
_symmetry_space_group_name_H-M 'P 1 21 1'
_cell_angle_alpha 90
_cell_angle_beta 96.860(6)
_cell_angle_gamma 90
_cell_formula_units_Z 6
_cell_length_a 10.9943(8)
_cell_length_b 21.062(3)
_cell_length_c 12.3039(15)
_cell_measurement_reflns_used 6595
_cell_measurement_temperature 120
_cell_measurement_theta_max 25.0
_cell_measurement_theta_min 2.5
_cell_volume 2828.7(6)
_computing_cell_refinement 'HKL Scalepack (Otwinowski & Minor, 1997)'
_computing_data_reduction 'HKL Denzo and Scalepack (Otwinowski & Minor, 1997)'
_computing_molecular_graphics 'ORTEPIII (Burnett & Johnson, 1996)'
_computing_publication_material SHELXL97
_computing_structure_refinement 'SHELXL97 (Sheldrick, 1997)'
_computing_structure_solution 'SIR92 (Altomare et al., 1994)'
_diffrn_ambient_temperature 120
_diffrn_measured_fraction_theta_full .979
_diffrn_measured_fraction_theta_max .979
_diffrn_measurement_device 'KappaCCD (with Oxford Cryostream)'
_diffrn_measurement_method '\w scans with \k offsets'
_diffrn_radiation_monochromator graphite
_diffrn_radiation_source 'fine-focus sealed tube'
_diffrn_radiation_type MoK\a
_diffrn_radiation_wavelength .71073
_diffrn_reflns_av_R_equivalents .058
_diffrn_reflns_av_sigmaI/netI .172
_diffrn_reflns_limit_h_max 13
_diffrn_reflns_limit_h_min -13
_diffrn_reflns_limit_k_max 25
_diffrn_reflns_limit_k_min -23
_diffrn_reflns_limit_l_max 14
_diffrn_reflns_limit_l_min -14
_diffrn_reflns_number 8293
_diffrn_reflns_theta_full 25.07
_diffrn_reflns_theta_max 25.1
_diffrn_reflns_theta_min 2.5
_exptl_absorpt_coefficient_mu .090
_exptl_absorpt_correction_type none
_exptl_crystal_colour colorless
_exptl_crystal_density_diffrn 1.298
_exptl_crystal_density_method 'not measured'
_exptl_crystal_description needle
_exptl_crystal_F_000 1176
_exptl_crystal_size_max .58
_exptl_crystal_size_mid .07
_exptl_crystal_size_min .05
_refine_diff_density_max .21
_refine_diff_density_min -.25
_refine_ls_extinction_method none
_refine_ls_goodness_of_fit_ref .894
_refine_ls_hydrogen_treatment constr
_refine_ls_matrix_type full
_refine_ls_number_parameters 736
_refine_ls_number_reflns 8293
_refine_ls_number_restraints 1
_refine_ls_restrained_S_all .894
_refine_ls_R_factor_all .123
_refine_ls_R_factor_gt .052
_refine_ls_shift/su_max .001
_refine_ls_shift/su_mean .000
_refine_ls_structure_factor_coef Fsqd
_refine_ls_weighting_details 'calc w = 1/[\s^2^(Fo^2^)+(0.0282P)^2^] where P=(Fo^2^+2Fc^2^)/3'
_refine_ls_weighting_scheme calc
_refine_ls_wR_factor_ref .108
_reflns_number_gt 4478
_reflns_number_total 8293
_reflns_threshold_expression I>2\s(I)
_cod_data_source_file bj1025.cif
_cod_data_source_block II
_cod_depositor_comments
;
The following automatic conversions were performed:
'_symmetry_cell_setting' value 'Monoclinic' changed to 'monoclinic'
according to '/home/saulius/struct/CIF-dictionaries/cif_core.dic'
dictionary named 'cif_core.dic' version 2.4.1 from 2010-06-29.

Automatic conversion script
Id: cif_fix_enum 1527 2010-12-29 10:47:43Z saulius 

The following automatic conversions were performed:

'_symmetry_cell_setting' value 'Monoclinic' changed to 'monoclinic'
according to /home/saulius/struct/CIF-dictionaries/cif_core.dic
dictionary named 'cif_core.dic' version 2.4.1 from 2010-06-29.

Automatic conversion script
Id: cif_fix_values 1715 2011-07-08 13:25:40Z adriana 
;
_cod_original_cell_volume 2828.7(5)
_cod_original_sg_symbol_H-M 'P 21'
_cod_database_code 2011847

loop_
_symmetry_equiv_pos_as_xyz
'x, y, z'
'-x, y+1/2, -z'

loop_
_atom_site_label
_atom_site_fract_x
_atom_site_fract_y
_atom_site_fract_z
_atom_site_U_iso_or_equiv
_atom_site_adp_type
_atom_site_calc_flag
_atom_site_refinement_flags
_atom_site_occupancy
_atom_site_disorder_assembly
_atom_site_disorder_group
_atom_site_type_symbol
O1A .9823(3) .24244(16) .4239(3) .0312(9) Uani d . 1 . . O
O2A .5102(3) .40584(16) .7357(3) .0351(9) Uani d . 1 . . O
O3A .6383(3) .44231(17) .3848(3) .0330(9) Uani d . 1 . . O
O4A .5253(3) .51349(15) .4653(3) .0325(9) Uani d . 1 . . O
N1A 1.1035(3) .30046(19) .5535(3) .0289(11) Uani d . 1 . . N
H1NA 1.1601 .3126 .5130 .035 Uiso calc R 1 . . H
N2A .7344(3) .23825(18) .6632(3) .0246(10) Uani d . 1 . . N
C2A 1.0062(4) .2633(2) .5175(5) .0261(13) Uani d . 1 . . C
C3A .7953(4) .2729(2) .5821(4) .0222(12) Uani d . 1 . . C
H3A .7658 .2555 .5080 .027 Uiso calc R 1 . . H
C5A .7790(4) .1731(2) .6534(4) .0324(13) Uani d . 1 . . C
H5A1 .7341 .1514 .5894 .039 Uiso calc R 1 . . H
H5A2 .7697 .1483 .7203 .039 Uiso calc R 1 . . H
C6A .9155(4) .1816(2) .6385(4) .0283(13) Uani d . 1 . . C
H6A1 .9374 .1547 .5777 .034 Uiso calc R 1 . . H
H6A2 .9684 .1698 .7063 .034 Uiso calc R 1 . . H
C7A .9309(4) .2528(2) .6121(4) .0235(12) Uani d . 1 . . C
C8A 1.0015(4) .2898(2) .7027(4) .0255(13) Uani d . 1 . . C
C9A .9833(4) .2982(3) .8110(4) .0344(14) Uani d . 1 . . C
H9A .9140 .2804 .8391 .041 Uiso calc R 1 . . H
C10A 1.0702(5) .3338(3) .8784(5) .0423(15) Uani d . 1 . . C
H10A 1.0603 .3398 .9534 .051 Uiso calc R 1 . . H
C11A 1.1700(5) .3602(3) .8367(5) .0380(15) Uani d . 1 . . C
H11A 1.2268 .3846 .8837 .046 Uiso calc R 1 . . H
C12A 1.1899(4) .3521(2) .7277(4) .0310(13) Uani d . 1 . . C
H12A 1.2591 .3695 .6991 .037 Uiso calc R 1 . . H
C13A 1.1020(4) .3171(2) .6641(4) .0269(13) Uani d . 1 . . C
C14A .7642(4) .3432(2) .5827(4) .0248(12) Uani d . 1 . . C
H14A .8059 .3658 .5271 .030 Uiso calc R 1 . . H
H14B .7919 .3617 .6554 .030 Uiso calc R 1 . . H
C15A .6228(4) .3502(2) .5561(4) .0237(12) Uani d . 1 . . C
H15A .5986 .3331 .4808 .028 Uiso calc R 1 . . H
C16A .5796(4) .4179(2) .5587(4) .0222(12) Uani d . 1 . . C
C17A .5246(4) .4387(3) .6425(4) .0309(13) Uani d . 1 . . C
H17A .4921 .4805 .6369 .037 Uiso calc R 1 . . H
C18A .5073(4) .3097(3) .8343(4) .0376(14) Uani d . 1 . . C
H18A .5031 .3385 .8964 .056 Uiso calc R 1 . . H
H18B .5545 .2718 .8591 .056 Uiso calc R 1 . . H
H18C .4243 .2972 .8040 .056 Uiso calc R 1 . . H
C19A .5695(4) .3433(2) .7467(4) .0297(13) Uani d . 1 . . C
H19A .6583 .3490 .7736 .036 Uiso calc R 1 . . H
C20A .5577(4) .3109(2) .6362(4) .0224(12) Uani d . 1 . . C
H20A .4686 .3106 .6077 .027 Uiso calc R 1 . . H
C21A .6009(4) .2425(2) .6384(4) .0268(13) Uani d . 1 . . C
H21A .5619 .2188 .6946 .032 Uiso calc R 1 . . H
H21B .5752 .2225 .5665 .032 Uiso calc R 1 . . H
C22A .5871(4) .4571(2) .4614(5) .0274(13) Uani d . 1 . . C
C23A .5237(4) .5518(2) .3683(4) .0346(14) Uani d . 1 . . C
H23A .6073 .5561 .3490 .052 Uiso calc R 1 . . H
H23B .4909 .5939 .3819 .052 Uiso calc R 1 . . H
H23C .4719 .5315 .3078 .052 Uiso calc R 1 . . H
O1B .6194(3) .29109(16) .2775(3) .0310(9) Uani d . 1 . . O
O2B .1452(3) .03740(17) .3765(3) .0396(10) Uani d . 1 . . O
O3B .3279(3) .20947(17) .5859(3) .0351(9) Uani d . 1 . . O
O4B .2100(3) .13731(16) .6582(3) .0352(9) Uani d . 1 . . O
N1B .7486(3) .20499(19) .3081(3) .0274(10) Uani d . 1 . . N
H1NB .8133 .2252 .3401 .033 Uiso calc R 1 . . H
N2B .3560(3) .1505(2) .1553(3) .0306(11) Uani d . 1 . . N
C2B .6403(4) .2338(3) .2699(4) .0279(13) Uani d . 1 . . C
C3B .4278(4) .1855(2) .2464(4) .0273(13) Uani d . 1 . . C
H3B .3997 .2307 .2440 .033 Uiso calc R 1 . . H
C5B .3952(4) .1781(3) .0558(4) .0427(15) Uani d . 1 . . C
H5B1 .3434 .2151 .0312 .051 Uiso calc R 1 . . H
H5B2 .3895 .1463 -.0039 .051 Uiso calc R 1 . . H
C6B .5286(4) .1987(3) .0873(4) .0315(13) Uani d . 1 . . C
H6B1 .5385 .2446 .0739 .038 Uiso calc R 1 . . H
H6B2 .5842 .1747 .0447 .038 Uiso calc R 1 . . H
C7B .5563(4) .1833(2) .2118(4) .0240(12) Uani d . 1 . . C
C8B .6292(4) .1231(2) .2350(4) .0230(12) Uani d . 1 . . C
C9B .6040(4) .0615(2) .2078(4) .0280(13) Uani d . 1 . . C
H9B .5269 .0500 .1696 .034 Uiso calc R 1 . . H
C10B .6934(4) .0156(2) .2369(4) .0317(13) Uani d . 1 . . C
H10B .6764 -.0277 .2191 .038 Uiso calc R 1 . . H
C11B .8061(5) .0321(2) .2913(4) .0328(14) Uani d . 1 . . C
H11B .8658 .0001 .3099 .039 Uiso calc R 1 . . H
C12B .8337(4) .0952(2) .3195(4) .0307(14) Uani d . 1 . . C
H12B .9109 .1070 .3573 .037 Uiso calc R 1 . . H
C13B .7437(4) .1395(2) .2899(4) .0248(12) Uani d . 1 . . C
C14B .4041(4) .1573(2) .3546(4) .0272(12) Uani d . 1 . . C
H14C .4509 .1810 .4154 .033 Uiso calc R 1 . . H
H14D .4317 .1125 .3589 .033 Uiso calc R 1 . . H
C15B .2650(4) .1607(2) .3658(4) .0281(13) Uani d . 1 . . C
H15B .2414 .2066 .3674 .034 Uiso calc R 1 . . H
C16B .2319(4) .1300(2) .4691(4) .0283(13) Uani d . 1 . . C
C17B .1742(4) .0741(3) .4652(4) .0325(14) Uani d . 1 . . C
H17B .1513 .0585 .5323 .039 Uiso calc R 1 . . H
C18B .1217(5) .0219(3) .1860(5) .0561(18) Uani d . 1 . . C
H18D .1164 -.0227 .2077 .084 Uiso calc R 1 . . H
H18E .1621 .0247 .1193 .084 Uiso calc R 1 . . H
H18F .0391 .0399 .1720 .084 Uiso calc R 1 . . H
C19B .1942(4) .0582(2) .2758(4) .0346(14) Uani d . 1 . . C
H19B .2819 .0448 .2800 .041 Uiso calc R 1 . . H
C20B .1883(4) .1298(3) .2678(4) .0322(14) Uani d . 1 . . C
H20B .1011 .1422 .2717 .039 Uiso calc R 1 . . H
C21B .2245(4) .1571(3) .1602(4) .0347(14) Uani d . 1 . . C
H21C .1790 .1345 .0974 .042 Uiso calc R 1 . . H
H21D .2016 .2025 .1545 .042 Uiso calc R 1 . . H
C22B .2621(4) .1639(3) .5727(4) .0289(13) Uani d . 1 . . C
C23B .2466(4) .1669(3) .7629(4) .0391(15) Uani d . 1 . . C
H23D .3357 .1637 .7807 .059 Uiso calc R 1 . . H
H23E .2064 .1454 .8196 .059 Uiso calc R 1 . . H
H23F .2226 .2117 .7596 .059 Uiso calc R 1 . . H
O1C 1.3072(3) .33869(17) .4440(3) .0348(9) Uani d . 1 . . O
O2C .7472(3) .40391(17) .0221(3) .0347(9) Uani d . 1 . . O
O3C .9602(3) .21591(16) .1487(3) .0381(10) Uani d . 1 . . O
O4C .8220(3) .21659(16) -.0024(3) .0370(9) Uani d . 1 . . O
N1C 1.4011(3) .36389(19) .2925(3) .0278(10) Uani d . 1 . . N
H1NC 1.4620 .3366 .3022 .033 Uiso calc R 1 . . H
N2C 1.0237(3) .45901(18) .3033(3) .0270(10) Uani d . 1 . . N
C2C 1.3138(4) .3703(2) .3616(4) .0281(13) Uani d . 1 . . C
C3C 1.0923(4) .3994(2) .3013(4) .0225(12) Uani d . 1 . . C
H3C 1.0780 .3738 .3672 .027 Uiso calc R 1 . . H
C5C 1.0820(4) .4919(3) .3996(4) .0358(14) Uani d . 1 . . C
H5C1 1.0512 .4757 .4667 .043 Uiso calc R 1 . . H
H5C2 1.0662 .5381 .3938 .043 Uiso calc R 1 . . H
C6C 1.2186(4) .4779(2) .4015(4) .0312(14) Uani d . 1 . . C
H6C1 1.2544 .4642 .4755 .037 Uiso calc R 1 . . H
H6C2 1.2629 .5161 .3805 .037 Uiso calc R 1 . . H
C7C 1.2264(4) .4238(2) .3170(4) .0238(12) Uani d . 1 . . C
C8C 1.2771(4) .4428(2) .2134(4) .0242(12) Uani d . 1 . . C
C9C 1.2432(4) .4879(2) .1348(4) .0319(13) Uani d . 1 . . C
H9C 1.1734 .5138 .1402 .038 Uiso calc R 1 . . H
C10C 1.3102(4) .4956(3) .0483(5) .0367(14) Uani d . 1 . . C
H10C 1.2859 .5263 -.0066 .044 Uiso calc R 1 . . H
C11C 1.4129(4) .4588(3) .0410(4) .0377(14) Uani d . 1 . . C
H11C 1.4586 .4650 -.0189 .045 Uiso calc R 1 . . H
C12C 1.4511(4) .4129(2) .1188(4) .0283(13) Uani d . 1 . . C
H12C 1.5215 .3876 .1134 .034 Uiso calc R 1 . . H
C13C 1.3822(4) .4061(2) .2039(4) .0231(12) Uani d . 1 . . C
C14C 1.0493(4) .3612(2) .2003(4) .0266(13) Uani d . 1 . . C
H14E 1.0968 .3213 .2001 .032 Uiso calc R 1 . . H
H14F 1.0620 .3856 .1339 .032 Uiso calc R 1 . . H
C15C .9116(4) .3459(2) .1997(4) .0243(12) Uani d . 1 . . C
H15C .9025 .3174 .2634 .029 Uiso calc R 1 . . H
C16C .8578(4) .3127(2) .0979(4) .0234(12) Uani d . 1 . . C
C17C .7784(4) .3419(3) .0219(4) .0323(13) Uani d . 1 . . C
H17C .7412 .3167 -.0369 .039 Uiso calc R 1 . . H
C18C .7445(5) .5037(2) .1080(5) .0414(15) Uani d . 1 . . C
H18G .7127 .5162 .0332 .062 Uiso calc R 1 . . H
H18H .7975 .5375 .1420 .062 Uiso calc R 1 . . H
H18I .6760 .4969 .1508 .062 Uiso calc R 1 . . H
C19C .8171(4) .4433(2) .1050(4) .0320(13) Uani d . 1 . . C
H19C .8988 .4532 .0811 .038 Uiso calc R 1 . . H
C20C .8355(4) .4071(2) .2130(4) .0253(12) Uani d . 1 . . C
H20C .7528 .3934 .2298 .030 Uiso calc R 1 . . H
C21C .8925(4) .4462(2) .3096(4) .0271(12) Uani d . 1 . . C
H21E .8481 .4870 .3114 .032 Uiso calc R 1 . . H
H21F .8837 .4231 .3783 .032 Uiso calc R 1 . . H
C22C .8863(4) .2453(2) .0870(4) .0279(13) Uani d . 1 . . C
C23C .8493(5) .1506(3) -.0161(5) .0567(19) Uani d . 1 . . C
H23G .9328 .1464 -.0356 .085 Uiso calc R 1 . . H
H23H .7911 .1326 -.0746 .085 Uiso calc R 1 . . H
H23I .8428 .1279 .0524 .085 Uiso calc R 1 . . H

loop_
_atom_site_aniso_label
_atom_site_aniso_U_11
_atom_site_aniso_U_22
_atom_site_aniso_U_33
_atom_site_aniso_U_12
_atom_site_aniso_U_13
_atom_site_aniso_U_23
O1A .0217(17) .039(2) .032(2) .0032(16) .0035(16) -.0040(19)
O2A .039(2) .036(2) .032(2) .0118(18) .0106(17) .0059(19)
O3A .0325(19) .036(2) .032(2) .0016(17) .0105(18) .001(2)
O4A .0322(19) .026(2) .040(2) .0071(17) .0066(17) .0057(19)
N1A .021(2) .032(3) .036(3) -.008(2) .0076(19) .003(2)
N2A .019(2) .027(3) .028(3) .0024(19) .0055(18) .005(2)
C2A .021(3) .026(3) .030(4) .002(2) -.001(2) .003(3)
C3A .018(2) .024(3) .025(3) .002(2) .004(2) .002(2)
C5A .027(3) .026(3) .044(4) -.001(2) .004(2) .000(3)
C6A .024(2) .023(3) .038(3) .007(2) .005(2) .004(3)
C7A .014(2) .027(3) .029(3) .001(2) .002(2) -.002(3)
C8A .022(3) .024(3) .030(3) .001(2) .001(2) .007(3)
C9A .031(3) .043(4) .029(4) .002(3) .003(2) .002(3)
C10A .038(3) .056(4) .032(4) -.005(3) .000(3) -.002(3)
C11A .033(3) .041(4) .039(4) -.010(3) -.001(3) -.008(3)
C12A .029(3) .030(3) .033(4) .003(2) .003(3) -.003(3)
C13A .029(3) .029(3) .023(3) -.001(2) .002(2) .000(3)
C14A .016(2) .028(3) .030(3) -.002(2) .000(2) -.003(3)
C15A .015(2) .032(3) .024(3) -.003(2) .003(2) -.003(3)
C16A .021(3) .023(3) .023(3) .001(2) .003(2) -.004(3)
C17A .028(3) .027(3) .037(4) .005(2) .002(3) .001(3)
C18A .030(3) .055(4) .029(3) .005(3) .005(2) .002(3)
C19A .025(3) .034(3) .031(3) .007(2) .004(2) .006(3)
C20A .011(2) .031(3) .025(3) -.003(2) .001(2) -.002(3)
C21A .014(2) .038(3) .029(3) -.003(2) .006(2) .007(3)
C22A .025(3) .024(3) .031(4) -.003(2) -.004(3) -.006(3)
C23A .034(3) .032(3) .038(4) -.002(3) .001(3) .004(3)
O1B .0295(19) .022(2) .043(2) -.0027(16) .0102(17) -.0004(18)
O2B .035(2) .043(2) .041(3) -.0125(18) .0052(19) -.002(2)
O3B .0296(19) .034(2) .042(2) -.0048(18) .0025(17) .0013(19)
O4B .0371(19) .040(2) .029(2) -.0025(17) .0074(18) .0038(19)
N1B .021(2) .025(3) .037(3) -.0034(19) .0031(19) .000(2)
N2B .018(2) .049(3) .024(3) -.0038(19) .0018(19) .003(2)
C2B .023(3) .034(4) .028(3) .003(2) .008(2) .003(3)
C3B .023(3) .029(3) .030(3) .001(2) .004(2) -.001(3)
C5B .034(3) .064(4) .032(4) -.008(3) .007(3) .008(3)
C6B .022(3) .046(4) .027(3) .002(2) .005(2) .007(3)
C7B .013(2) .029(3) .030(3) .000(2) .001(2) .001(3)
C8B .024(3) .026(3) .020(3) -.004(2) .009(2) -.005(2)
C9B .021(3) .039(4) .024(3) -.005(3) .003(2) -.008(3)
C10B .031(3) .029(3) .037(4) .000(3) .013(3) -.003(3)
C11B .035(3) .032(4) .031(3) .007(3) .004(3) .006(3)
C12B .023(3) .038(4) .031(3) -.001(3) -.002(2) .005(3)
C13B .020(3) .027(3) .027(3) -.002(2) .003(2) .000(3)
C14B .022(2) .032(3) .028(3) .000(2) .004(2) -.001(3)
C15B .021(2) .033(3) .031(3) .003(2) .007(2) .008(3)
C16B .020(3) .030(3) .035(4) -.004(2) .005(2) .008(3)
C17B .031(3) .042(4) .024(3) .005(3) .001(3) .002(3)
C18B .058(4) .068(5) .043(4) -.027(4) .007(3) -.012(4)
C19B .026(3) .042(4) .036(4) -.010(3) .007(3) -.003(3)
C20B .020(2) .044(4) .032(3) -.005(3) .001(2) .003(3)
C21B .016(2) .057(4) .031(3) -.001(3) .001(2) .003(3)
C22B .022(3) .033(4) .032(4) .014(3) .006(3) .009(3)
C23B .044(3) .042(4) .032(4) .009(3) .004(3) .001(3)
O1C .0231(18) .043(2) .039(2) -.0007(17) .0047(17) .011(2)
O2C .0325(19) .036(2) .034(2) .0034(18) -.0028(17) -.0011(19)
O3C .038(2) .030(2) .044(3) .0054(18) -.0041(18) -.0004(19)
O4C .044(2) .030(2) .037(2) -.0094(18) .0024(18) -.0092(18)
N1C .020(2) .028(3) .036(3) .0004(19) .005(2) .007(2)
N2C .023(2) .026(3) .032(3) .0011(19) .0040(19) -.009(2)
C2C .023(3) .034(3) .026(3) -.004(2) .000(3) .006(3)
C3C .025(3) .023(3) .021(3) .003(2) .007(2) -.001(2)
C5C .028(3) .046(4) .035(3) -.004(3) .008(3) -.017(3)
C6C .019(3) .040(4) .036(4) .001(2) .007(2) -.014(3)
C7C .018(2) .026(3) .028(3) -.006(2) .005(2) -.007(3)
C8C .026(3) .018(3) .029(3) -.006(2) .008(2) -.006(3)
C9C .026(3) .026(3) .044(4) -.003(2) .005(3) .002(3)
C10C .034(3) .035(4) .042(4) .007(3) .008(3) .010(3)
C11C .035(3) .047(4) .032(3) .000(3) .010(3) -.003(3)
C12C .030(3) .021(3) .033(3) .005(2) .003(3) -.002(3)
C13C .019(3) .028(3) .023(3) -.005(2) .001(2) -.002(3)
C14C .019(2) .028(3) .032(3) -.004(2) .003(2) -.004(2)
C15C .022(2) .024(3) .027(3) .002(2) .003(2) -.003(2)
C16C .022(3) .022(3) .027(3) -.002(2) .006(2) -.002(3)
C17C .031(3) .035(3) .031(3) -.001(3) .002(3) -.003(3)
C18C .044(3) .026(3) .053(4) .010(3) .001(3) .002(3)
C19C .028(3) .029(3) .039(4) -.006(3) .004(2) .002(3)
C20C .018(2) .031(3) .027(3) -.004(2) .006(2) -.001(3)
C21C .020(2) .032(3) .030(3) -.006(2) .005(2) -.003(3)
C22C .027(3) .031(3) .028(3) -.007(3) .016(3) -.008(3)
C23C .060(4) .031(4) .078(5) -.008(3) .003(3) -.024(3)

loop_
_atom_type_symbol
_atom_type_description
_atom_type_scat_dispersion_real
_atom_type_scat_dispersion_imag
_atom_type_scat_source
C C .0033 .0016 'International Tables Vol C Tables 4.2.6.8 and 6.1.1.4'
H H .0000 .0000 'International Tables Vol C Tables 4.2.6.8 and 6.1.1.4'
O O .0106 .0060 'International Tables Vol C Tables 4.2.6.8 and 6.1.1.4'
N N .0061 .0033 'International Tables Vol C Tables 4.2.6.8 and 6.1.1.4'

loop_
_geom_angle_atom_site_label_1
_geom_angle_atom_site_label_2
_geom_angle_atom_site_label_3
_geom_angle
C17A O2A C19A 115.9(4)
C22A O4A C23A 114.4(4)
C2A N1A C13A 111.1(4)
C2A N1A H1NA 124.5
C13A N1A H1NA 124.5
C3A N2A C21A 110.9(3)
C3A N2A C5A 103.1(4)
C21A N2A C5A 112.1(4)
O1A C2A N1A 125.7(5)
O1A C2A C7A 126.0(4)
N1A C2A C7A 108.3(4)
N2A C3A C14A 111.3(4)
N2A C3A C7A 101.9(3)
C14A C3A C7A 118.4(4)
N2A C3A H3A 108.3
C14A C3A H3A 108.3
C7A C3A H3A 108.3
N2A C5A C6A 103.9(4)
N2A C5A H5A1 111.0
C6A C5A H5A1 111.0
N2A C5A H5A2 111.0
C6A C5A H5A2 111.0
H5A1 C5A H5A2 109.0
C5A C6A C7A 105.6(4)
C5A C6A H6A1 110.6
C7A C6A H6A1 110.6
C5A C6A H6A2 110.6
C7A C6A H6A2 110.6
H6A1 C6A H6A2 108.8
C8A C7A C2A 102.3(4)
C8A C7A C6A 114.1(4)
C2A C7A C6A 112.6(4)
C8A C7A C3A 115.6(4)
C2A C7A C3A 111.9(4)
C6A C7A C3A 100.9(3)
C13A C8A C9A 119.5(4)
C13A C8A C7A 109.0(4)
C9A C8A C7A 131.4(5)
C8A C9A C10A 118.1(5)
C8A C9A H9A 121.0
C10A C9A H9A 121.0
C11A C10A C9A 120.6(5)
C11A C10A H10A 119.7
C9A C10A H10A 119.7
C10A C11A C12A 122.0(5)
C10A C11A H11A 119.0
C12A C11A H11A 119.0
C13A C12A C11A 115.5(5)
C13A C12A H12A 122.3
C11A C12A H12A 122.3
C8A C13A C12A 124.2(5)
C8A C13A N1A 109.4(4)
C12A C13A N1A 126.3(5)
C3A C14A C15A 108.1(4)
C3A C14A H14A 110.1
C15A C14A H14A 110.1
C3A C14A H14B 110.1
C15A C14A H14B 110.1
H14A C14A H14B 108.4
C16A C15A C20A 109.0(4)
C16A C15A C14A 113.3(4)
C20A C15A C14A 110.3(4)
C16A C15A H15A 108.0
C20A C15A H15A 108.0
C14A C15A H15A 108.0
C17A C16A C22A 121.6(5)
C17A C16A C15A 120.1(5)
C22A C16A C15A 117.9(4)
C16A C17A O2A 126.4(5)
C16A C17A H17A 116.8
O2A C17A H17A 116.8
C19A C18A H18A 109.5
C19A C18A H18B 109.5
H18A C18A H18B 109.5
C19A C18A H18C 109.5
H18A C18A H18C 109.5
H18B C18A H18C 109.5
O2A C19A C20A 109.4(4)
O2A C19A C18A 104.5(4)
C20A C19A C18A 115.5(4)
O2A C19A H19A 109.1
C20A C19A H19A 109.1
C18A C19A H19A 109.1
C19A C20A C21A 114.8(4)
C19A C20A C15A 109.8(4)
C21A C20A C15A 110.9(4)
C19A C20A H20A 107.0
C21A C20A H20A 107.0
C15A C20A H20A 107.0
N2A C21A C20A 111.4(4)
N2A C21A H21A 109.4
C20A C21A H21A 109.4
N2A C21A H21B 109.4
C20A C21A H21B 109.4
H21A C21A H21B 108.0
O3A C22A O4A 122.3(5)
O3A C22A C16A 125.1(5)
O4A C22A C16A 112.5(5)
O4A C23A H23A 109.5
O4A C23A H23B 109.5
H23A C23A H23B 109.5
O4A C23A H23C 109.5
H23A C23A H23C 109.5
H23B C23A H23C 109.5
C17B O2B C19B 115.8(4)
C22B O4B C23B 114.2(4)
C2B N1B C13B 111.6(4)
C2B N1B H1NB 124.2
C13B N1B H1NB 124.2
C21B N2B C5B 112.8(4)
C21B N2B C3B 111.2(4)
C5B N2B C3B 104.4(4)
O1B C2B N1B 124.7(4)
O1B C2B C7B 127.5(4)
N1B C2B C7B 107.7(4)
N2B C3B C14B 109.7(4)
N2B C3B C7B 101.7(4)
C14B C3B C7B 119.9(4)
N2B C3B H3B 108.3
C14B C3B H3B 108.3
C7B C3B H3B 108.3
N2B C5B C6B 105.6(4)
N2B C5B H5B1 110.6
C6B C5B H5B1 110.6
N2B C5B H5B2 110.6
C6B C5B H5B2 110.6
H5B1 C5B H5B2 108.8
C5B C6B C7B 105.0(4)
C5B C6B H6B1 110.8
C7B C6B H6B1 110.8
C5B C6B H6B2 110.8
C7B C6B H6B2 110.8
H6B1 C6B H6B2 108.8
C8B C7B C3B 117.4(4)
C8B C7B C2B 102.7(3)
C3B C7B C2B 112.2(4)
C8B C7B C6B 113.4(4)
C3B C7B C6B 100.9(3)
C2B C7B C6B 110.5(4)
C9B C8B C13B 120.0(4)
C9B C8B C7B 131.9(4)
C13B C8B C7B 108.1(4)
C8B C9B C10B 118.8(4)
C8B C9B H9B 120.6
C10B C9B H9B 120.6
C11B C10B C9B 120.9(5)
C11B C10B H10B 119.6
C9B C10B H10B 119.6
C10B C11B C12B 121.0(5)
C10B C11B H11B 119.5
C12B C11B H11B 119.5
C13B C12B C11B 116.8(4)
C13B C12B H12B 121.6
C11B C12B H12B 121.6
C12B C13B N1B 127.8(4)
C12B C13B C8B 122.5(5)
N1B C13B C8B 109.6(4)
C3B C14B C15B 109.6(4)
C3B C14B H14C 109.8
C15B C14B H14C 109.8
C3B C14B H14D 109.8
C15B C14B H14D 109.8
H14C C14B H14D 108.2
C16B C15B C20B 108.3(4)
C16B C15B C14B 113.1(4)
C20B C15B C14B 111.5(4)
C16B C15B H15B 107.9
C20B C15B H15B 107.9
C14B C15B H15B 107.9
C17B C16B C22B 121.3(5)
C17B C16B C15B 120.6(5)
C22B C16B C15B 118.1(5)
C16B C17B O2B 127.0(5)
C16B C17B H17B 116.5
O2B C17B H17B 116.5
C19B C18B H18D 109.5
C19B C18B H18E 109.5
H18D C18B H18E 109.5
C19B C18B H18F 109.5
H18D C18B H18F 109.5
H18E C18B H18F 109.5
O2B C19B C18B 104.6(4)
O2B C19B C20B 109.5(4)
C18B C19B C20B 116.6(5)
O2B C19B H19B 108.6
C18B C19B H19B 108.6
C20B C19B H19B 108.6
C19B C20B C15B 111.0(4)
C19B C20B C21B 114.5(4)
C15B C20B C21B 110.1(4)
C19B C20B H20B 107.0
C15B C20B H20B 107.0
C21B C20B H20B 107.0
N2B C21B C20B 111.0(4)
N2B C21B H21C 109.4
C20B C21B H21C 109.4
N2B C21B H21D 109.4
C20B C21B H21D 109.4
H21C C21B H21D 108.0
O3B C22B O4B 121.4(5)
O3B C22B C16B 125.3(5)
O4B C22B C16B 113.3(5)
O4B C23B H23D 109.5
O4B C23B H23E 109.5
H23D C23B H23E 109.5
O4B C23B H23F 109.5
H23D C23B H23F 109.5
H23E C23B H23F 109.5
C17C O2C C19C 116.0(4)
C22C O4C C23C 115.2(4)
C2C N1C C13C 111.9(4)
C2C N1C H1NC 124.1
C13C N1C H1NC 124.1
C5C N2C C3C 104.2(3)
C5C N2C C21C 112.5(4)
C3C N2C C21C 110.5(4)
O1C C2C N1C 125.5(5)
O1C C2C C7C 126.7(5)
N1C C2C C7C 107.8(4)
N2C C3C C14C 111.1(4)
N2C C3C C7C 101.3(4)
C14C C3C C7C 118.6(4)
N2C C3C H3C 108.4
C14C C3C H3C 108.4
C7C C3C H3C 108.4
N2C C5C C6C 104.9(4)
N2C C5C H5C1 110.8
C6C C5C H5C1 110.8
N2C C5C H5C2 110.8
C6C C5C H5C2 110.8
H5C1 C5C H5C2 108.8
C5C C6C C7C 105.3(4)
C5C C6C H6C1 110.7
C7C C6C H6C1 110.7
C5C C6C H6C2 110.7
C7C C6C H6C2 110.7
H6C1 C6C H6C2 108.8
C8C C7C C2C 102.6(4)
C8C C7C C3C 115.2(4)
C2C C7C C3C 110.2(4)
C8C C7C C6C 115.3(4)
C2C C7C C6C 112.4(4)
C3C C7C C6C 101.4(4)
C9C C8C C13C 118.5(5)
C9C C8C C7C 133.1(5)
C13C C8C C7C 108.4(4)
C10C C9C C8C 120.1(5)
C10C C9C H9C 120.0
C8C C9C H9C 120.0
C9C C10C C11C 120.1(5)
C9C C10C H10C 119.9
C11C C10C H10C 119.9
C10C C11C C12C 121.8(5)
C10C C11C H11C 119.1
C12C C11C H11C 119.1
C13C C12C C11C 116.8(5)
C13C C12C H12C 121.6
C11C C12C H12C 121.6
C12C C13C N1C 128.0(4)
C12C C13C C8C 122.7(5)
N1C C13C C8C 109.3(4)
C3C C14C C15C 109.0(4)
C3C C14C H14E 109.9
C15C C14C H14E 109.9
C3C C14C H14F 109.9
C15C C14C H14F 109.9
H14E C14C H14F 108.3
C16C C15C C14C 113.0(4)
C16C C15C C20C 108.2(4)
C14C C15C C20C 111.4(4)
C16C C15C H15C 108.0
C14C C15C H15C 108.0
C20C C15C H15C 108.0
C17C C16C C22C 120.5(5)
C17C C16C C15C 121.8(5)
C22C C16C C15C 117.6(4)
C16C C17C O2C 125.7(5)
C16C C17C H17C 117.2
O2C C17C H17C 117.2
C19C C18C H18G 109.5
C19C C18C H18H 109.5
H18G C18C H18H 109.5
C19C C18C H18I 109.5
H18G C18C H18I 109.5
H18H C18C H18I 109.5
O2C C19C C18C 105.2(4)
O2C C19C C20C 109.2(4)
C18C C19C C20C 114.6(4)
O2C C19C H19C 109.2
C18C C19C H19C 109.2
C20C C19C H19C 109.2
C21C C20C C19C 114.3(4)
C21C C20C C15C 110.8(4)
C19C C20C C15C 109.9(4)
C21C C20C H20C 107.2
C19C C20C H20C 107.2
C15C C20C H20C 107.2
N2C C21C C20C 111.8(4)
N2C C21C H21E 109.2
C20C C21C H21E 109.2
N2C C21C H21F 109.2
C20C C21C H21F 109.2
H21E C21C H21F 107.9
O3C C22C O4C 121.1(5)
O3C C22C C16C 124.9(5)
O4C C22C C16C 113.9(4)
O4C C23C H23G 109.5
O4C C23C H23H 109.5
H23G C23C H23H 109.5
O4C C23C H23I 109.5
H23G C23C H23I 109.5
H23H C23C H23I 109.5

loop_
_geom_bond_atom_site_label_1
_geom_bond_atom_site_label_2
_geom_bond_site_symmetry_2
_geom_bond_distance
_geom_bond_publ_flag
O1A C2A . 1.231(5) ?
O2A C17A . 1.365(6) ?
O2A C19A . 1.470(6) ?
O3A C22A . 1.196(6) ?
O4A C22A . 1.372(6) ?
O4A C23A . 1.439(6) ?
N1A C2A . 1.356(6) ?
N1A C13A . 1.407(6) ?
N1A H1NA . .8800 ?
N2A C3A . 1.461(6) ?
N2A C21A . 1.467(5) ?
N2A C5A . 1.466(6) ?
C2A C7A . 1.523(7) ?
C3A C14A . 1.519(6) ?
C3A C7A . 1.552(6) ?
C3A H3A . 1.0000 ?
C5A C6A . 1.544(6) ?
C5A H5A1 . .9900 ?
C5A H5A2 . .9900 ?
C6A C7A . 1.548(6) ?
C6A H6A1 . .9900 ?
C6A H6A2 . .9900 ?
C7A C8A . 1.499(6) ?
C8A C13A . 1.378(6) ?
C8A C9A . 1.382(6) ?
C9A C10A . 1.405(7) ?
C9A H9A . .9500 ?
C10A C11A . 1.382(7) ?
C10A H10A . .9500 ?
C11A C12A . 1.394(7) ?
C11A H11A . .9500 ?
C12A C13A . 1.382(6) ?
C12A H12A . .9500 ?
C14A C15A . 1.557(5) ?
C14A H14A . .9900 ?
C14A H14B . .9900 ?
C15A C16A . 1.507(7) ?
C15A C20A . 1.528(6) ?
C15A H15A . 1.0000 ?
C16A C17A . 1.329(6) ?
C16A C22A . 1.464(7) ?
C17A H17A . .9500 ?
C18A C19A . 1.517(7) ?
C18A H18A . .9800 ?
C18A H18B . .9800 ?
C18A H18C . .9800 ?
C19A C20A . 1.513(6) ?
C19A H19A . 1.0000 ?
C20A C21A . 1.516(7) ?
C20A H20A . 1.0000 ?
C21A H21A . .9900 ?
C21A H21B . .9900 ?
C23A H23A . .9800 ?
C23A H23B . .9800 ?
C23A H23C . .9800 ?
O1B C2B . 1.234(6) ?
O2B C17B . 1.344(6) ?
O2B C19B . 1.475(6) ?
O3B C22B . 1.201(6) ?
O4B C22B . 1.376(6) ?
O4B C23B . 1.445(5) ?
N1B C2B . 1.369(6) ?
N1B C13B . 1.398(6) ?
N1B H1NB . .8800 ?
N2B C21B . 1.461(5) ?
N2B C5B . 1.466(6) ?
N2B C3B . 1.487(6) ?
C2B C7B . 1.528(6) ?
C3B C14B . 1.509(6) ?
C3B C7B . 1.524(6) ?
C3B H3B . 1.0000 ?
C5B C6B . 1.535(6) ?
C5B H5B1 . .9900 ?
C5B H5B2 . .9900 ?
C6B C7B . 1.559(6) ?
C6B H6B1 . .9900 ?
C6B H6B2 . .9900 ?
C7B C8B . 1.509(6) ?
C8B C9B . 1.359(6) ?
C8B C13B . 1.399(6) ?
C9B C10B . 1.395(6) ?
C9B H9B . .9500 ?
C10B C11B . 1.381(7) ?
C10B H10B . .9500 ?
C11B C12B . 1.398(7) ?
C11B H11B . .9500 ?
C12B C13B . 1.376(6) ?
C12B H12B . .9500 ?
C14B C15B . 1.554(6) ?
C14B H14C . .9900 ?
C14B H14D . .9900 ?
C15B C16B . 1.510(6) ?
C15B C20B . 1.531(6) ?
C15B H15B . 1.0000 ?
C16B C17B . 1.336(7) ?
C16B C22B . 1.463(7) ?
C17B H17B . .9500 ?
C18B C19B . 1.493(7) ?
C18B H18D . .9800 ?
C18B H18E . .9800 ?
C18B H18F . .9800 ?
C19B C20B . 1.511(7) ?
C19B H19B . 1.0000 ?
C20B C21B . 1.539(6) ?
C20B H20B . 1.0000 ?
C21B H21C . .9900 ?
C21B H21D . .9900 ?
C23B H23D . .9800 ?
C23B H23E . .9800 ?
C23B H23F . .9800 ?
O1C C2C . 1.222(6) ?
O2C C17C . 1.349(6) ?
O2C C19C . 1.459(5) ?
O3C C22C . 1.213(5) ?
O4C C22C . 1.374(5) ?
O4C C23C . 1.436(6) ?
N1C C2C . 1.362(6) ?
N1C C13C . 1.402(6) ?
N1C H1NC . .8800 ?
N2C C5C . 1.453(6) ?
N2C C3C . 1.467(5) ?
N2C C21C . 1.479(5) ?
C2C C7C . 1.539(6) ?
C3C C14C . 1.508(6) ?
C3C C7C . 1.552(6) ?
C3C H3C . 1.0000 ?
C5C C6C . 1.528(6) ?
C5C H5C1 . .9900 ?
C5C H5C2 . .9900 ?
C6C C7C . 1.553(6) ?
C6C H6C1 . .9900 ?
C6C H6C2 . .9900 ?
C7C C8C . 1.504(7) ?
C8C C9C . 1.376(6) ?
C8C C13C . 1.407(6) ?
C9C C10C . 1.374(7) ?
C9C H9C . .9500 ?
C10C C11C . 1.381(7) ?
C10C H10C . .9500 ?
C11C C12C . 1.389(7) ?
C11C H11C . .9500 ?
C12C C13C . 1.371(6) ?
C12C H12C . .9500 ?
C14C C15C . 1.547(6) ?
C14C H14E . .9900 ?
C14C H14F . .9900 ?
C15C C16C . 1.493(6) ?
C15C C20C . 1.556(6) ?
C15C H15C . 1.0000 ?
C16C C17C . 1.349(6) ?
C16C C22C . 1.463(7) ?
C17C H17C . .9500 ?
C18C C19C . 1.506(7) ?
C18C H18G . .9800 ?
C18C H18H . .9800 ?
C18C H18I . .9800 ?
C19C C20C . 1.524(6) ?
C19C H19C . 1.0000 ?
C20C C21C . 1.517(6) ?
C20C H20C . 1.0000 ?
C21C H21E . .9900 ?
C21C H21F . .9900 ?
C23C H23G . .9800 ?
C23C H23H . .9800 ?
C23C H23I . .9800 ?

loop_
_geom_hbond_atom_site_label_D
_geom_hbond_atom_site_label_H
_geom_hbond_atom_site_label_A
_geom_hbond_site_symmetry_A
_geom_hbond_distance_DH
_geom_hbond_distance_HA
_geom_hbond_distance_DA
_geom_hbond_angle_DHA
N1A H1NA O1C . .88 1.99 2.864(5) 171
N1B H1NB O1A . .88 2.05 2.894(5) 161
N1C H1NC O1B 1_655 .88 2.03 2.873(5) 159
C10B H10B O2A 2_646 .95 2.60 3.263(5) 127
C15C H15C O1A . 1.00 2.60 3.528(6) 155
C20A H20A O1C 1_455 1.00 2.59 3.459(6) 145

loop_
_geom_torsion_atom_site_label_1
_geom_torsion_atom_site_label_2
_geom_torsion_atom_site_label_3
_geom_torsion_atom_site_label_4
_geom_torsion
_geom_torsion_publ_flag
C13A N1A C2A O1A 178.7(5) ?
C13A N1A C2A C7A -.5(5) ?
C21A N2A C3A C14A 62.1(5) yes
C5A N2A C3A C14A -177.8(3) ?
C21A N2A C3A C7A -170.8(4) ?
C5A N2A C3A C7A -50.6(4) yes
C3A N2A C5A C6A 40.0(4) yes
C21A N2A C5A C6A 159.3(4) ?
N2A C5A C6A C7A -13.8(5) yes
O1A C2A C7A C8A -178.8(5) ?
N1A C2A C7A C8A .3(5) ?
O1A C2A C7A C6A 58.3(6) ?
N1A C2A C7A C6A -122.6(4) ?
O1A C2A C7A C3A -54.5(6) ?
N1A C2A C7A C3A 124.6(4) ?
C5A C6A C7A C8A 109.0(4) ?
C5A C6A C7A C2A -135.0(4) ?
C5A C6A C7A C3A -15.6(5) yes
N2A C3A C7A C8A -83.6(5) ?
C14A C3A C7A C8A 38.8(6) ?
N2A C3A C7A C2A 159.8(4) ?
C14A C3A C7A C2A -77.8(5) ?
N2A C3A C7A C6A 39.9(5) yes
C14A C3A C7A C6A 162.3(4) ?
C2A C7A C8A C13A -.1(5) ?
C6A C7A C8A C13A 121.8(4) ?
C3A C7A C8A C13A -121.9(4) ?
C2A C7A C8A C9A -178.1(5) ?
C6A C7A C8A C9A -56.2(7) ?
C3A C7A C8A C9A 60.0(7) ?
C13A C8A C9A C10A -1.0(7) ?
C7A C8A C9A C10A 176.9(5) ?
C8A C9A C10A C11A .8(8) ?
C9A C10A C11A C12A -.9(8) ?
C10A C11A C12A C13A 1.2(7) ?
C9A C8A C13A C12A 1.4(7) ?
C7A C8A C13A C12A -176.9(4) ?
C9A C8A C13A N1A 178.1(4) ?
C7A C8A C13A N1A -.2(5) ?
C11A C12A C13A C8A -1.4(7) ?
C11A C12A C13A N1A -177.6(5) ?
C2A N1A C13A C8A .4(6) ?
C2A N1A C13A C12A 177.1(5) ?
N2A C3A C14A C15A -59.5(5) yes
C7A C3A C14A C15A -177.1(4) ?
C3A C14A C15A C16A 177.7(4) ?
C3A C14A C15A C20A 55.2(5) yes
C20A C15A C16A C17A 18.2(6) yes
C14A C15A C16A C17A -105.0(5) ?
C20A C15A C16A C22A -154.8(4) ?
C14A C15A C16A C22A 82.0(5) ?
C22A C16A C17A O2A 178.6(4) ?
C15A C16A C17A O2A 5.8(7) yes
C19A O2A C17A C16A 4.7(6) yes
C17A O2A C19A C20A -38.2(5) yes
C17A O2A C19A C18A -162.5(4) ?
O2A C19A C20A C21A -172.6(4) ?
C18A C19A C20A C21A -55.0(5) ?
O2A C19A C20A C15A 61.7(5) yes
C18A C19A C20A C15A 179.3(4) ?
C16A C15A C20A C19A -50.7(5) yes
C14A C15A C20A C19A 74.3(5) ?
C16A C15A C20A C21A -178.6(4) ?
C14A C15A C20A C21A -53.6(5) yes
C3A N2A C21A C20A -58.8(5) yes
C5A N2A C21A C20A -173.5(4) ?
C19A C20A C21A N2A -70.1(5) ?
C15A C20A C21A N2A 55.0(5) ?
C23A O4A C22A O3A 2.2(6) ?
C23A O4A C22A C16A -176.3(4) ?
C17A C16A C22A O3A 177.5(5) ?
C15A C16A C22A O3A -9.6(7) ?
C17A C16A C22A O4A -4.0(6) ?
C15A C16A C22A O4A 168.8(4) ?
C13B N1B C2B O1B 178.5(5) ?
C13B N1B C2B C7B -4.8(5) ?
C21B N2B C3B C14B 63.1(5) ?
C5B N2B C3B C14B -174.9(4) ?
C21B N2B C3B C7B -169.0(4) ?
C5B N2B C3B C7B -47.0(5) ?
C21B N2B C5B C6B 151.4(4) ?
C3B N2B C5B C6B 30.5(5) ?
N2B C5B C6B C7B -2.7(6) ?
N2B C3B C7B C8B -80.4(5) ?
C14B C3B C7B C8B 40.6(6) ?
N2B C3B C7B C2B 161.0(4) ?
C14B C3B C7B C2B -77.9(6) ?
N2B C3B C7B C6B 43.4(5) ?
C14B C3B C7B C6B 164.4(4) ?
O1B C2B C7B C8B -177.6(5) ?
N1B C2B C7B C8B 5.9(5) ?
O1B C2B C7B C3B -50.6(7) ?
N1B C2B C7B C3B 132.9(4) ?
O1B C2B C7B C6B 61.2(6) ?
N1B C2B C7B C6B -115.4(4) ?
C5B C6B C7B C8B 101.5(5) ?
C5B C6B C7B C3B -25.0(5) ?
C5B C6B C7B C2B -143.8(4) ?
C3B C7B C8B C9B 55.0(7) ?
C2B C7B C8B C9B 178.5(5) ?
C6B C7B C8B C9B -62.2(7) ?
C3B C7B C8B C13B -128.5(4) ?
C2B C7B C8B C13B -5.0(5) ?
C6B C7B C8B C13B 114.3(4) ?
C13B C8B C9B C10B .8(7) ?
C7B C8B C9B C10B 177.0(5) ?
C8B C9B C10B C11B -.7(8) ?
C9B C10B C11B C12B .4(8) ?
C10B C11B C12B C13B -.3(8) ?
C11B C12B C13B N1B -179.8(5) ?
C11B C12B C13B C8B .5(8) ?
C2B N1B C13B C12B -178.3(5) ?
C2B N1B C13B C8B 1.5(6) ?
C9B C8B C13B C12B -.7(8) ?
C7B C8B C13B C12B -177.7(5) ?
C9B C8B C13B N1B 179.5(4) ?
C7B C8B C13B N1B 2.5(6) ?
N2B C3B C14B C15B -58.5(5) ?
C7B C3B C14B C15B -175.4(4) ?
C3B C14B C15B C16B 176.7(4) ?
C3B C14B C15B C20B 54.3(5) ?
C20B C15B C16B C17B 17.7(6) ?
C14B C15B C16B C17B -106.4(5) ?
C20B C15B C16B C22B -160.8(4) ?
C14B C15B C16B C22B 75.1(6) ?
C22B C16B C17B O2B -177.6(4) ?
C15B C16B C17B O2B 3.9(8) ?
C19B O2B C17B C16B 7.1(7) ?
C17B O2B C19B C18B -164.5(4) ?
C17B O2B C19B C20B -38.8(5) ?
O2B C19B C20B C15B 60.7(5) ?
C18B C19B C20B C15B 179.2(4) ?
O2B C19B C20B C21B -174.0(3) ?
C18B C19B C20B C21B -55.5(6) ?
C16B C15B C20B C19B -48.9(5) ?
C14B C15B C20B C19B 76.2(5) ?
C16B C15B C20B C21B -176.8(4) ?
C14B C15B C20B C21B -51.6(5) ?
C5B N2B C21B C20B -177.8(4) ?
C3B N2B C21B C20B -60.9(5) ?
C19B C20B C21B N2B -71.0(5) ?
C15B C20B C21B N2B 54.8(6) ?
C23B O4B C22B O3B -3.0(6) ?
C23B O4B C22B C16B 175.2(4) ?
C17B C16B C22B O3B 169.2(5) ?
C15B C16B C22B O3B -12.3(7) ?
C17B C16B C22B O4B -9.0(6) ?
C15B C16B C22B O4B 169.5(4) ?
C13C N1C C2C O1C 178.7(5) ?
C13C N1C C2C C7C -1.3(5) ?
C5C N2C C3C C14C -175.6(4) ?
C21C N2C C3C C14C 63.3(5) ?
C5C N2C C3C C7C -48.7(5) ?
C21C N2C C3C C7C -169.8(4) ?
C3C N2C C5C C6C 38.4(5) ?
C21C N2C C5C C6C 158.2(4) ?
N2C C5C C6C C7C -12.5(6) ?
O1C C2C C7C C8C -178.0(5) ?
N1C C2C C7C C8C 2.0(5) ?
O1C C2C C7C C3C -54.8(6) ?
N1C C2C C7C C3C 125.1(4) ?
O1C C2C C7C C6C 57.5(6) ?
N1C C2C C7C C6C -122.5(4) ?
N2C C3C C7C C8C -86.5(5) ?
C14C C3C C7C C8C 35.3(6) ?
N2C C3C C7C C2C 158.1(4) ?
C14C C3C C7C C2C -80.1(5) ?
N2C C3C C7C C6C 38.8(5) ?
C14C C3C C7C C6C 160.6(4) ?
C5C C6C C7C C8C 109.1(5) ?
C5C C6C C7C C2C -133.8(5) ?
C5C C6C C7C C3C -16.1(5) ?
C2C C7C C8C C9C -179.5(5) ?
C3C C7C C8C C9C 60.8(7) ?
C6C C7C C8C C9C -56.9(7) ?
C2C C7C C8C C13C -2.0(5) ?
C3C C7C C8C C13C -121.7(4) ?
C6C C7C C8C C13C 120.6(4) ?
C13C C8C C9C C10C 1.2(7) ?
C7C C8C C9C C10C 178.4(5) ?
C8C C9C C10C C11C -1.0(8) ?
C9C C10C C11C C12C .6(8) ?
C10C C11C C12C C13C -.3(7) ?
C11C C12C C13C N1C -179.7(4) ?
C11C C12C C13C C8C .4(7) ?
C2C N1C C13C C12C -179.9(5) ?
C2C N1C C13C C8C .0(5) ?
C9C C8C C13C C12C -.9(7) ?
C7C C8C C13C C12C -178.8(4) ?
C9C C8C C13C N1C 179.3(4) ?
C7C C8C C13C N1C 1.4(5) ?
N2C C3C C14C C15C -59.9(5) ?
C7C C3C C14C C15C -176.6(4) ?
C3C C14C C15C C16C 175.2(4) ?
C3C C14C C15C C20C 53.2(5) ?
C14C C15C C16C C17C -109.0(5) ?
C20C C15C C16C C17C 14.8(6) ?
C14C C15C C16C C22C 75.9(6) ?
C20C C15C C16C C22C -160.3(4) ?
C22C C16C C17C O2C -178.5(4) ?
C15C C16C C17C O2C 6.5(8) ?
C19C O2C C17C C16C 7.6(7) ?
C17C O2C C19C C18C -165.2(4) ?
C17C O2C C19C C20C -41.7(5) ?
O2C C19C C20C C21C -172.4(4) ?
C18C C19C C20C C21C -54.7(5) ?
O2C C19C C20C C15C 62.3(5) ?
C18C C19C C20C C15C -180.0(4) ?
C16C C15C C20C C21C -174.9(4) ?
C14C C15C C20C C21C -50.2(5) ?
C16C C15C C20C C19C -47.7(5) ?
C14C C15C C20C C19C 77.1(5) ?
C5C N2C C21C C20C -175.3(4) ?
C3C N2C C21C C20C -59.4(5) ?
C19C C20C C21C N2C -72.0(5) ?
C15C C20C C21C N2C 52.7(5) ?
C23C O4C C22C O3C -.1(7) ?
C23C O4C C22C C16C 179.1(5) ?
C17C C16C C22C O3C 176.7(5) ?
C15C C16C C22C O3C -8.1(7) ?
C17C C16C C22C O4C -2.5(7) ?
C15C C16C C22C O4C 172.7(4) ?

loop_
_cod_related_entry_id
_cod_related_entry_database
_cod_related_entry_code
1 ChemSpider 8061277
